data_4348678
loop_
_publ_author_name
'Werncke, C. Gunnar'
'Bouammali, Mohammed-Amine'
'Baumard, Julie'
'Suaud, Nicolas'
'Martins, Cyril'
'Guih\'ery, Nathalie'
'Vendier, Laure'
'Zheng, Jianxia'
'Sortais, Jean-Baptiste'
'Darcel, Christophe'
'Sabo-Etienne, Sylviane'
'Sutter, Jean-Pascal'
'Bontemps, S\'ebastien'
'Pichon, C\'eline'

_publ_section_title
;
 Ising-type Magnetic Anisotropy and Slow Relaxation of the Magnetization
 in Four-Coordinate Amido-Pyridine Fe<sup>II</sup> Complexes.
;
_journal_issue 21
_journal_name_full 'Inorganic chemistry'
_journal_page_first 10968
_journal_page_last 10977
_journal_paper_doi 10.1021/acs.inorgchem.6b01512
_journal_volume 55
_journal_year 2016
_chemical_absolute_configuration ad
_chemical_compound_source 'synthesis as described'
_chemical_formula_moiety 'C36 H46 Fe N4'
_chemical_formula_sum 'C36 H46 Fe N4'
_chemical_formula_weight 590.62
_space_group_IT_number 4
_space_group_name_Hall 'P 2yb'
_space_group_name_H-M_alt 'P 1 21 1'
_symmetry_cell_setting monoclinic
_symmetry_Int_Tables_number 4
_symmetry_space_group_name_Hall 'P 2yb'
_symmetry_space_group_name_H-M 'P 1 21 1'
_atom_sites_solution_hydrogens geom
_atom_sites_solution_primary direct
_atom_sites_solution_secondary difmap
_audit_creation_date 2015-05-07T15:53:37-00:00
_audit_creation_method 'WinGX routine CIF_UPDATE'
_cell_angle_alpha 90
_cell_angle_beta 114.0670(10)
_cell_angle_gamma 90
_cell_formula_units_Z 2
_cell_length_a 9.5481(3)
_cell_length_b 16.8873(4)
_cell_length_c 11.0965(3)
_cell_measurement_reflns_used 9802
_cell_measurement_temperature 100(2)
_cell_measurement_theta_max 30.09
_cell_measurement_theta_min 2.34
_cell_measurement_wavelength 0.71073
_cell_volume 1633.68(8)
_computing_cell_refinement 'Bruker SAINT'
_computing_data_collection 'Bruker APEX2'
_computing_data_reduction 'Bruker SAINT'
_computing_molecular_graphics 'Ortep-3 for Windows (Farrugia, 1997)'
_computing_publication_material 'WinGX publication routines (Farrugia, 1999)'
_computing_structure_refinement 'SHELXL-97 (Sheldrick, 1997)'
_computing_structure_solution 'SHELXS-97 (Sheldrick 2008)'
_diffrn_ambient_temperature 100(2)
_diffrn_measured_fraction_theta_full 0.999
_diffrn_measured_fraction_theta_max 0.999
_diffrn_measurement_device_type 'Bruker Kappa APEX II'
_diffrn_measurement_method \w-\f
_diffrn_radiation_monochromator graphite
_diffrn_radiation_source microsource
_diffrn_radiation_type MoK\a
_diffrn_radiation_wavelength 0.71073
_diffrn_reflns_av_R_equivalents 0.016
_diffrn_reflns_av_unetI/netI 0.0198
_diffrn_reflns_limit_h_max 11
_diffrn_reflns_limit_h_min -11
_diffrn_reflns_limit_k_max 21
_diffrn_reflns_limit_k_min -21
_diffrn_reflns_limit_l_max 13
_diffrn_reflns_limit_l_min -13
_diffrn_reflns_number 37290
_diffrn_reflns_theta_full 26.37
_diffrn_reflns_theta_max 26.37
_diffrn_reflns_theta_min 2.38
_diffrn_standards_decay_% 0
_diffrn_standards_interval_count 0
_diffrn_standards_interval_time 0
_diffrn_standards_number 0
_exptl_absorpt_coefficient_mu 0.491
_exptl_absorpt_correction_T_max 0.989
_exptl_absorpt_correction_T_min 0.847
_exptl_absorpt_correction_type multi-scan
_exptl_absorpt_process_details
;
        [c.f. r.h. blessing, acta cryst. (1995), a51, 33-38]
;
_exptl_crystal_colour red
_exptl_crystal_density_diffrn 1.201
_exptl_crystal_density_method 'not measured'
_exptl_crystal_description parallelepiped
_exptl_crystal_F_000 632
_exptl_crystal_size_max 0.2
_exptl_crystal_size_mid 0.1
_exptl_crystal_size_min 0.03
_refine_diff_density_max 0.209
_refine_diff_density_min -0.205
_refine_diff_density_rms 0.049
_refine_ls_abs_structure_details 'Flack H D (1983), Acta Cryst. A39, 876-881'
_refine_ls_abs_structure_Flack 0.010(7)
_refine_ls_extinction_method none
_refine_ls_goodness_of_fit_ref 1.063
_refine_ls_hydrogen_treatment constr
_refine_ls_matrix_type full
_refine_ls_number_parameters 378
_refine_ls_number_reflns 6657
_refine_ls_number_restraints 1
_refine_ls_restrained_S_all 1.063
_refine_ls_R_factor_all 0.0201
_refine_ls_R_factor_gt 0.0196
_refine_ls_shift/su_max 0.001
_refine_ls_shift/su_mean 0
_refine_ls_structure_factor_coef Fsqd
_refine_ls_weighting_details 'calc w=1/[\s^2^(Fo^2^)+(0.0264P)^2^+0.2644P] where P=(Fo^2^+2Fc^2^)/3'
_refine_ls_weighting_scheme calc
_refine_ls_wR_factor_gt 0.0513
_refine_ls_wR_factor_ref 0.0515
_reflns_number_gt 6546
_reflns_number_total 6657
_reflns_threshold_expression >2sigma(I)
_cod_data_source_file ic6b01512_si_002.cif
_cod_data_source_block complex2
_cod_database_code 4348678

loop_
_symmetry_equiv_pos_as_xyz
'x, y, z'
'-x, y+1/2, -z'

loop_
_atom_site_label
_atom_site_type_symbol
_atom_site_fract_x
_atom_site_fract_y
_atom_site_fract_z
_atom_site_U_iso_or_equiv
_atom_site_adp_type
_atom_site_occupancy
_atom_site_symmetry_multiplicity
_atom_site_calc_flag
_atom_site_refinement_flags
Fe1 Fe 0.662890(17) 0.753034(10) 0.792697(15) 0.01370(5) Uani 1 1 d .
N2 N 0.84766(12) 0.79713(6) 0.92619(10) 0.0155(2) Uani 1 1 d .
C3 C 0.91048(15) 0.86770(8) 0.89321(13) 0.0176(3) Uani 1 1 d .
H3A H 1.0187 0.858 0.9086 0.021 Uiso 1 1 calc R
H3B H 0.9084 0.9117 0.9515 0.021 Uiso 1 1 calc R
C5 C 0.82062(14) 0.89124(8) 0.75083(12) 0.0161(2) Uani 1 1 d .
N1 N 0.70522(12) 0.84317(6) 0.67803(10) 0.0160(2) Uani 1 1 d .
C7 C 0.62508(15) 0.86008(9) 0.54858(13) 0.0197(3) Uani 1 1 d .
H7 H 0.5422 0.8265 0.4977 0.024 Uiso 1 1 calc R
C8 C 0.65838(17) 0.92373(9) 0.48754(14) 0.0218(3) Uani 1 1 d .
H8 H 0.6015 0.9333 0.396 0.026 Uiso 1 1 calc R
C9 C 0.77735(16) 0.97353(8) 0.56320(14) 0.0229(3) Uani 1 1 d .
H9 H 0.8037 1.0178 0.5239 0.028 Uiso 1 1 calc R
C10 C 0.85709(15) 0.95823(8) 0.69615(14) 0.0203(3) Uani 1 1 d .
H10 H 0.9361 0.993 0.7498 0.024 Uiso 1 1 calc R
C11 C 0.94108(13) 0.76429(8) 1.05119(11) 0.0152(3) Uani 1 1 d .
C12 C 1.06250(14) 0.71188(8) 1.06524(13) 0.0173(3) Uani 1 1 d .
C13 C 1.10410(15) 0.69130(8) 0.95023(13) 0.0198(3) Uani 1 1 d .
H13 H 1.0375 0.7235 0.8722 0.024 Uiso 1 1 calc R
C14 C 1.27139(16) 0.71292(9) 0.98306(14) 0.0254(3) Uani 1 1 d .
H14A H 1.2859 0.77 0.9995 0.038 Uiso 1 1 calc R
H14B H 1.2968 0.6987 0.9087 0.038 Uiso 1 1 calc R
H14C H 1.3386 0.684 1.062 0.038 Uiso 1 1 calc R
C15 C 1.07516(18) 0.60357(9) 0.91293(15) 0.0279(3) Uani 1 1 d .
H15A H 1.1412 0.5709 0.9874 0.042 Uiso 1 1 calc R
H15B H 1.0983 0.5929 0.8362 0.042 Uiso 1 1 calc R
H15C H 0.9674 0.5909 0.8913 0.042 Uiso 1 1 calc R
C16 C 1.14662(15) 0.67673(8) 1.18772(13) 0.0221(3) Uani 1 1 d .
H16 H 1.2278 0.6414 1.1971 0.026 Uiso 1 1 calc R
C17 C 1.11337(17) 0.69274(9) 1.29541(14) 0.0248(3) Uani 1 1 d .
H17 H 1.1703 0.6678 1.3778 0.03 Uiso 1 1 calc R
C18 C 0.99744(15) 0.74492(10) 1.28290(12) 0.0234(3) Uani 1 1 d .
H18 H 0.9755 0.7558 1.3574 0.028 Uiso 1 1 calc R
C19 C 0.91143(14) 0.78219(8) 1.16313(13) 0.0182(3) Uani 1 1 d .
C20 C 0.78665(15) 0.84036(8) 1.15577(13) 0.0204(3) Uani 1 1 d .
H20 H 0.7497 0.8675 1.0681 0.024 Uiso 1 1 calc R
C21 C 0.65041(18) 0.79706(11) 1.1639(2) 0.0393(4) Uani 1 1 d .
H21A H 0.6081 0.7595 1.0905 0.059 Uiso 1 1 calc R
H21B H 0.5713 0.8356 1.1586 0.059 Uiso 1 1 calc R
H21C H 0.6843 0.7683 1.2477 0.059 Uiso 1 1 calc R
C22 C 0.85011(18) 0.90402(10) 1.26310(15) 0.0303(3) Uani 1 1 d .
H22A H 0.8861 0.8791 1.3503 0.045 Uiso 1 1 calc R
H22B H 0.769 0.9422 1.2536 0.045 Uiso 1 1 calc R
H22C H 0.9357 0.9315 1.254 0.045 Uiso 1 1 calc R
N3 N 0.56079(12) 0.65328(6) 0.72871(11) 0.0151(2) Uani 1 1 d .
C24 C 0.39581(14) 0.65017(8) 0.67972(13) 0.0169(3) Uani 1 1 d .
H24A H 0.3665 0.613 0.7345 0.02 Uiso 1 1 calc R
H24B H 0.353 0.6298 0.5881 0.02 Uiso 1 1 calc R
C25 C 0.32851(14) 0.73021(7) 0.68196(12) 0.0151(3) Uani 1 1 d .
N4 N 0.42832(12) 0.78988(6) 0.73300(10) 0.0155(2) Uani 1 1 d .
C27 C 0.37115(17) 0.86227(8) 0.73725(14) 0.0216(3) Uani 1 1 d .
H27 H 0.441 0.9049 0.7719 0.026 Uiso 1 1 calc R
C28 C 0.21677(17) 0.87747(8) 0.69392(14) 0.0236(3) Uani 1 1 d .
H28 H 0.1813 0.9294 0.6993 0.028 Uiso 1 1 calc R
C29 C 0.11378(16) 0.81573(9) 0.64223(13) 0.0219(3) Uani 1 1 d .
H29 H 0.0065 0.8245 0.6119 0.026 Uiso 1 1 calc R
C30 C 0.17031(14) 0.74131(8) 0.63578(12) 0.0190(3) Uani 1 1 d .
H30 H 0.1022 0.6981 0.6002 0.023 Uiso 1 1 calc R
C31 C 0.62448(14) 0.57651(7) 0.73711(12) 0.0160(2) Uani 1 1 d .
C32 C 0.66449(15) 0.54906(8) 0.63529(13) 0.0186(3) Uani 1 1 d .
C33 C 0.72598(16) 0.47303(9) 0.64468(15) 0.0235(3) Uani 1 1 d .
H33 H 0.7544 0.4545 0.577 0.028 Uiso 1 1 calc R
C34 C 0.74623(16) 0.42416(8) 0.75058(15) 0.0265(3) Uani 1 1 d .
H34 H 0.787 0.3724 0.7549 0.032 Uiso 1 1 calc R
C35 C 0.70651(16) 0.45133(8) 0.85048(14) 0.0229(3) Uani 1 1 d .
H35 H 0.7201 0.4176 0.9229 0.027 Uiso 1 1 calc R
C36 C 0.64676(14) 0.52745(8) 0.84662(13) 0.0177(3) Uani 1 1 d .
C37 C 0.61565(16) 0.55810(8) 0.96218(13) 0.0207(3) Uani 1 1 d .
H37 H 0.5736 0.613 0.9399 0.025 Uiso 1 1 calc R
C38 C 0.76535(17) 0.56314(10) 1.08711(14) 0.0288(3) Uani 1 1 d .
H38A H 0.8089 0.51 1.1116 0.043 Uiso 1 1 calc R
H38B H 0.7441 0.5856 1.1594 0.043 Uiso 1 1 calc R
H38C H 0.8386 0.5971 1.0701 0.043 Uiso 1 1 calc R
C39 C 0.4982(2) 0.50851(11) 0.98990(19) 0.0278(3) Uani 1 1 d .
H39A H 0.3995 0.5102 0.9131 0.042 Uiso 1 1 calc R
H39B H 0.4859 0.5299 1.0671 0.042 Uiso 1 1 calc R
H39C H 0.534 0.4536 1.0073 0.042 Uiso 1 1 calc R
C40 C 0.64525(17) 0.60349(9) 0.52006(14) 0.0221(3) Uani 1 1 d .
H40 H 0.5699 0.6454 0.517 0.026 Uiso 1 1 calc R
C41 C 0.7957(2) 0.64496(11) 0.54472(17) 0.0368(4) Uani 1 1 d .
H41A H 0.8306 0.6741 0.6283 0.055 Uiso 1 1 calc R
H41B H 0.7805 0.682 0.4725 0.055 Uiso 1 1 calc R
H41C H 0.8731 0.6055 0.5493 0.055 Uiso 1 1 calc R
C42 C 0.58129(19) 0.56201(10) 0.38613(15) 0.0328(4) Uani 1 1 d .
H42A H 0.5576 0.6015 0.3158 0.049 Uiso 1 1 calc R
H42B H 0.4876 0.5332 0.3749 0.049 Uiso 1 1 calc R
H42C H 0.6576 0.5247 0.3817 0.049 Uiso 1 1 calc R

loop_
_atom_site_aniso_label
_atom_site_aniso_U_11
_atom_site_aniso_U_22
_atom_site_aniso_U_33
_atom_site_aniso_U_23
_atom_site_aniso_U_13
_atom_site_aniso_U_12
Fe1 0.01244(8) 0.01297(8) 0.01270(8) -0.00014(7) 0.00206(6) -0.00301(8)
N2 0.0134(5) 0.0162(6) 0.0128(5) 0.0012(4) 0.0013(4) -0.0022(4)
C3 0.0160(6) 0.0148(6) 0.0171(6) -0.0002(5) 0.0016(5) -0.0024(5)
C5 0.0134(6) 0.0159(6) 0.0192(6) 0.0001(5) 0.0068(5) 0.0022(5)
N1 0.0148(5) 0.0172(5) 0.0145(5) 0.0005(4) 0.0043(4) -0.0006(4)
C7 0.0166(6) 0.0245(7) 0.0157(6) 0.0003(5) 0.0042(5) -0.0007(5)
C8 0.0205(7) 0.0266(8) 0.0187(7) 0.0072(6) 0.0084(6) 0.0065(6)
C9 0.0205(7) 0.0192(7) 0.0315(8) 0.0101(6) 0.0131(6) 0.0046(5)
C10 0.0148(6) 0.0151(6) 0.0291(7) 0.0020(5) 0.0070(6) -0.0003(5)
C11 0.0130(5) 0.0145(7) 0.0141(5) -0.0004(5) 0.0014(4) -0.0036(5)
C12 0.0136(6) 0.0196(7) 0.0160(6) -0.0006(5) 0.0031(5) -0.0034(5)
C13 0.0175(6) 0.0216(7) 0.0182(6) 0.0005(5) 0.0052(5) 0.0027(5)
C14 0.0212(7) 0.0309(8) 0.0254(8) 0.0009(6) 0.0109(6) -0.0001(6)
C15 0.0255(8) 0.0281(8) 0.0283(8) -0.0070(6) 0.0093(6) -0.0006(6)
C16 0.0171(6) 0.0233(7) 0.0218(7) 0.0030(6) 0.0038(6) 0.0047(5)
C17 0.0244(7) 0.0297(8) 0.0166(7) 0.0074(6) 0.0046(6) 0.0054(6)
C18 0.0234(6) 0.0300(8) 0.0162(6) 0.0018(6) 0.0076(5) -0.0002(7)
C19 0.0145(6) 0.0200(6) 0.0178(6) 0.0000(5) 0.0041(5) -0.0009(5)
C20 0.0172(6) 0.0252(7) 0.0179(6) 0.0013(5) 0.0062(5) 0.0031(5)
C21 0.0208(8) 0.0364(9) 0.0622(12) 0.0036(8) 0.0185(8) 0.0007(7)
C22 0.0288(8) 0.0337(8) 0.0263(7) -0.0049(7) 0.0090(6) 0.0075(7)
N3 0.0123(5) 0.0123(5) 0.0172(5) -0.0002(4) 0.0023(4) -0.0014(4)
C24 0.0125(6) 0.0148(6) 0.0177(6) 0.0002(5) 0.0004(5) -0.0017(5)
C25 0.0162(6) 0.0166(7) 0.0112(5) 0.0012(4) 0.0042(5) -0.0006(4)
N4 0.0175(5) 0.0150(5) 0.0139(5) -0.0010(4) 0.0064(4) -0.0006(4)
C27 0.0250(7) 0.0155(6) 0.0247(7) -0.0047(5) 0.0105(6) -0.0025(5)
C28 0.0273(7) 0.0192(7) 0.0266(7) -0.0025(5) 0.0132(6) 0.0057(6)
C29 0.0176(7) 0.0283(8) 0.0187(7) 0.0017(5) 0.0061(5) 0.0045(6)
C30 0.0159(6) 0.0196(8) 0.0185(6) -0.0009(5) 0.0041(5) -0.0009(5)
C31 0.0105(6) 0.0145(6) 0.0188(6) -0.0011(5) 0.0018(5) -0.0022(5)
C32 0.0125(6) 0.0190(7) 0.0213(7) -0.0020(5) 0.0037(5) -0.0030(5)
C33 0.0176(7) 0.0236(7) 0.0296(7) -0.0061(6) 0.0102(6) 0.0003(5)
C34 0.0166(7) 0.0180(7) 0.0392(9) -0.0006(6) 0.0056(6) 0.0044(5)
C35 0.0169(6) 0.0176(7) 0.0284(7) 0.0067(5) 0.0033(6) 0.0018(5)
C36 0.0113(6) 0.0167(6) 0.0199(6) 0.0008(5) 0.0011(5) -0.0019(5)
C37 0.0211(7) 0.0188(6) 0.0184(7) 0.0040(5) 0.0042(5) -0.0001(5)
C38 0.0247(7) 0.0355(8) 0.0197(7) 0.0027(6) 0.0025(6) -0.0079(6)
C39 0.0235(6) 0.0335(8) 0.0247(7) 0.0008(6) 0.0082(6) -0.0061(6)
C40 0.0240(7) 0.0230(7) 0.0196(7) -0.0024(6) 0.0095(6) -0.0014(6)
C41 0.0347(9) 0.0414(10) 0.0334(9) 0.0016(7) 0.0131(7) -0.0138(8)
C42 0.0365(9) 0.0373(9) 0.0242(8) -0.0044(7) 0.0121(7) -0.0083(7)

loop_
_atom_type_symbol
_atom_type_description
_atom_type_scat_dispersion_real
_atom_type_scat_dispersion_imag
_atom_type_scat_source
C C 0.0033 0.0016 'International Tables Vol C Tables 4.2.6.8 and 6.1.1.4'
H H 0 0 'International Tables Vol C Tables 4.2.6.8 and 6.1.1.4'
N N 0.0061 0.0033 'International Tables Vol C Tables 4.2.6.8 and 6.1.1.4'
Fe Fe 0.3463 0.8444 'International Tables Vol C Tables 4.2.6.8 and 6.1.1.4'

loop_
_geom_angle_atom_site_label_1
_geom_angle_atom_site_label_2
_geom_angle_atom_site_label_3
_geom_angle
N3 Fe1 N2 141.70(5)
N3 Fe1 N1 126.54(4)
N2 Fe1 N1 81.13(4)
N3 Fe1 N4 80.39(4)
N2 Fe1 N4 129.42(4)
N1 Fe1 N4 92.11(4)
C11 N2 C3 114.12(10)
C11 N2 Fe1 127.72(8)
C3 N2 Fe1 117.83(8)
N2 C3 C5 111.34(10)
N1 C5 C10 121.26(12)
N1 C5 C3 116.55(11)
C10 C5 C3 122.18(12)
C5 N1 C7 118.76(11)
C5 N1 Fe1 112.51(8)
C7 N1 Fe1 128.52(9)
N1 C7 C8 122.90(13)
C7 C8 C9 118.20(13)
C10 C9 C8 119.46(13)
C9 C10 C5 119.36(13)
C19 C11 C12 119.01(11)
C19 C11 N2 120.20(11)
C12 C11 N2 120.77(11)
C16 C12 C11 119.51(12)
C16 C12 C13 118.35(12)
C11 C12 C13 122.14(11)
C12 C13 C14 110.46(11)
C12 C13 C15 111.52(12)
C14 C13 C15 110.52(12)
C17 C16 C12 120.92(13)
C18 C17 C16 119.78(12)
C17 C18 C19 121.43(12)
C18 C19 C11 119.29(12)
C18 C19 C20 119.11(12)
C11 C19 C20 121.59(12)
C19 C20 C21 110.80(12)
C19 C20 C22 111.00(11)
C21 C20 C22 111.49(13)
C31 N3 C24 111.37(10)
C31 N3 Fe1 129.38(8)
C24 N3 Fe1 118.70(8)
N3 C24 C25 111.71(10)
N4 C25 C30 121.97(12)
N4 C25 C24 116.59(11)
C30 C25 C24 121.42(11)
C25 N4 C27 117.87(11)
C25 N4 Fe1 112.53(8)
C27 N4 Fe1 129.58(9)
N4 C27 C28 123.29(13)
C27 C28 C29 118.84(13)
C30 C29 C28 118.64(12)
C29 C30 C25 119.37(12)
C32 C31 C36 120.06(12)
C32 C31 N3 119.77(11)
C36 C31 N3 120.16(11)
C33 C32 C31 119.01(13)
C33 C32 C40 121.32(12)
C31 C32 C40 119.64(12)
C34 C33 C32 121.34(13)
C33 C34 C35 119.49(13)
C34 C35 C36 121.32(13)
C35 C36 C31 118.77(13)
C35 C36 C37 120.28(12)
C31 C36 C37 120.86(12)
C36 C37 C39 113.27(12)
C36 C37 C38 110.51(12)
C39 C37 C38 109.76(12)
C41 C40 C32 110.20(12)
C41 C40 C42 111.11(13)
C32 C40 C42 113.79(13)

loop_
_geom_bond_atom_site_label_1
_geom_bond_atom_site_label_2
_geom_bond_distance
Fe1 N3 1.9308(11)
Fe1 N2 1.9313(11)
Fe1 N1 2.1257(11)
Fe1 N4 2.1522(11)
N2 C11 1.4206(15)
N2 C3 1.4468(16)
C3 C5 1.5116(18)
C5 N1 1.3416(17)
C5 C10 1.3933(19)
N1 C7 1.3542(17)
C7 C8 1.375(2)
C8 C9 1.387(2)
C9 C10 1.381(2)
C11 C19 1.4147(18)
C11 C12 1.4157(18)
C12 C16 1.3979(19)
C12 C13 1.5234(18)
C13 C14 1.5307(18)
C13 C15 1.533(2)
C16 C17 1.382(2)
C17 C18 1.377(2)
C18 C19 1.3952(18)
C19 C20 1.5205(18)
C20 C21 1.526(2)
C20 C22 1.534(2)
N3 C31 1.4187(16)
N3 C24 1.4427(16)
C24 C25 1.5012(17)
C25 N4 1.3433(16)
C25 C30 1.3958(18)
N4 C27 1.3473(18)
C27 C28 1.375(2)
C28 C29 1.387(2)
C29 C30 1.3811(19)
C31 C32 1.4106(19)
C31 C36 1.4133(18)
C32 C33 1.398(2)
C32 C40 1.524(2)
C33 C34 1.383(2)
C34 C35 1.388(2)
C35 C36 1.400(2)
C36 C37 1.5203(19)
C37 C39 1.528(2)
C37 C38 1.5349(19)
C40 C41 1.520(2)
C40 C42 1.527(2)
